data_7707282
loop_
_publ_author_name
'Xue, Lian'
'Xu, Gan'
'Wang, Zheng'
'Chen, Xu-Dong'

_publ_section_title
;
 Nitride-incorporated W-Fe-S double cubane clusters: terminal ligand
 substitutions and redox behaviors.
;
_journal_issue 20
_journal_name_full 'Dalton transactions (Cambridge, England : 2003)'
_journal_page_first 6840
_journal_page_last 6847
_journal_paper_doi 10.1039/d1dt00414j
_journal_volume 50
_journal_year 2021
_chemical_formula_moiety 'C54 H64 B2 Fe6 N14 S10 W2, 2(C8 H20 N)'
_chemical_formula_sum 'C70 H104 B2 Fe6 N16 S10 W2'
_chemical_formula_weight 2214.71
_space_group_crystal_system monoclinic
_space_group_IT_number 15
_space_group_name_Hall '-C 2yc'
_space_group_name_H-M_alt 'C 1 2/c 1'
_atom_sites_solution_hydrogens mixed
_atom_sites_solution_primary iterative
_audit_creation_date 2021-01-31
_audit_creation_method
;
Olex2 1.2
(compiled 2018.05.29 svn.r3508 for OlexSys, GUI svn.r5506)
;
_audit_update_record
;
2021-02-05 deposited with the CCDC.	2021-04-01 downloaded from the CCDC.
;
_cell_angle_alpha 90
_cell_angle_beta 98.477(2)
_cell_angle_gamma 90
_cell_formula_units_Z 4
_cell_length_a 27.096(4)
_cell_length_b 19.118(3)
_cell_length_c 20.286(3)
_cell_measurement_reflns_used 8738
_cell_measurement_temperature 296(2)
_cell_measurement_theta_max 24.17
_cell_measurement_theta_min 2.32
_cell_volume 10394(3)
_computing_cell_refinement 'SAINT v8.37A (Bruker, 2015)'
_computing_data_reduction 'SAINT v8.37A (Bruker, 2015)'
_computing_molecular_graphics 'Olex2 (Dolomanov et al., 2009)'
_computing_publication_material 'Olex2 (Dolomanov et al., 2009)'
_computing_structure_refinement 'ShelXL (Sheldrick, 2015)'
_computing_structure_solution 'olex2.solve (Bourhis et al., 2015)'
_diffrn_ambient_temperature 296.15
_diffrn_measured_fraction_theta_full 0.992
_diffrn_measured_fraction_theta_max 0.992
_diffrn_measurement_device_type 'Bruker APEX-II CCD'
_diffrn_measurement_method '\f and \w scans'
_diffrn_radiation_type MoK\a
_diffrn_radiation_wavelength 0.71073
_diffrn_reflns_av_R_equivalents 0.0353
_diffrn_reflns_av_unetI/netI 0.0420
_diffrn_reflns_Laue_measured_fraction_full 0.992
_diffrn_reflns_Laue_measured_fraction_max 0.992
_diffrn_reflns_limit_h_max 32
_diffrn_reflns_limit_h_min -26
_diffrn_reflns_limit_k_max 22
_diffrn_reflns_limit_k_min -22
_diffrn_reflns_limit_l_max 24
_diffrn_reflns_limit_l_min -24
_diffrn_reflns_number 29145
_diffrn_reflns_point_group_measured_fraction_full 0.992
_diffrn_reflns_point_group_measured_fraction_max 0.992
_diffrn_reflns_theta_full 25.211
_diffrn_reflns_theta_max 25.211
_diffrn_reflns_theta_min 2.319
_diffrn_standards_number 0
_exptl_absorpt_coefficient_mu 3.258
_exptl_absorpt_correction_T_max 0.7452
_exptl_absorpt_correction_T_min 0.5892
_exptl_absorpt_correction_type multi-scan
_exptl_absorpt_process_details
'SADABS-2016/2 (Bruker,2016/2) was used for absorption correction. wR2(int) was 0.0914 before and 0.0412 after correction. The Ratio of minimum to maximum transmission is 0.7907. The \l/2 correction factor is Not present.'
_exptl_crystal_colour 'dark black'
_exptl_crystal_colour_modifier dark
_exptl_crystal_colour_primary black
_exptl_crystal_density_diffrn 1.415
_exptl_crystal_description block
_exptl_crystal_F_000 4440
_exptl_crystal_size_max 0.5
_exptl_crystal_size_mid 0.2
_exptl_crystal_size_min 0.2
_refine_diff_density_max 0.810
_refine_diff_density_min -0.407
_refine_diff_density_rms 0.095
_refine_ls_extinction_method none
_refine_ls_goodness_of_fit_ref 1.007
_refine_ls_hydrogen_treatment mixed
_refine_ls_matrix_type full
_refine_ls_number_parameters 553
_refine_ls_number_reflns 9295
_refine_ls_number_restraints 735
_refine_ls_restrained_S_all 1.003
_refine_ls_R_factor_all 0.0575
_refine_ls_R_factor_gt 0.0365
_refine_ls_shift/su_max 0.003
_refine_ls_shift/su_mean 0.000
_refine_ls_structure_factor_coef Fsqd
_refine_ls_weighting_details 'w=1/[\s^2^(Fo^2^)+(0.0559P)^2^+16.2035P] where P=(Fo^2^+2Fc^2^)/3'
_refine_ls_weighting_scheme calc
_refine_ls_wR_factor_gt 0.0927
_refine_ls_wR_factor_ref 0.1027
_reflns_Friedel_coverage 0.000
_reflns_number_gt 7013
_reflns_number_total 9295
_reflns_threshold_expression 'I > 2\s(I)'
_cod_data_source_file d1dt00414j2.cif
_cod_data_source_block xl19a_sq
_cod_depositor_comments 'Adding full bibliography for 7707281--7707285.cif.'
_cod_original_cell_volume 10393(3)
_cod_database_code 7707282
_shelx_shelxl_version_number 2018/1
_shelx_space_group_comment
;
The symmetry employed for this shelxl refinement is uniquely defined
by the following loop, which should always be used as a source of
symmetry information in preference to the above space-group names.
They are only intended as comments.
;
_shelx_estimated_absorpt_t_max 0.562
_shelx_estimated_absorpt_t_min 0.293
_olex2_refinement_description
;
1. Fixed Uiso
 At 1.2 times of:
  All C(H) groups, All C(H,H) groups
 At 1.5 times of:
  All C(H,H,H) groups
2. Restrained distances
 C18-C17 \\sim C16-C21 \\sim C20-C19
 with sigma of 0.02
3. Uiso/Uaniso restraints and constraints
C34 \\sim C35 \\sim C36 \\sim C37 \\sim C38 \\sim C39: within 1.7A with sigma
of 0.01 and sigma for terminal atoms of 0.02
C28 \\sim C29 \\sim C30 \\sim C31 \\sim C32 \\sim C33: within 1.7A with sigma
of 0.01 and sigma for terminal atoms of 0.02
C16 \\sim C17 \\sim C18 \\sim C19 \\sim C21: within 1.7A with sigma of 0.01 and
sigma for terminal atoms of 0.02
C22 \\sim C23 \\sim C24 \\sim C25 \\sim C26 \\sim C27: within 1.7A with sigma
of 0.01 and sigma for terminal atoms of 0.02
C16 \\sim C17 \\sim C18 \\sim C19 \\sim C20 \\sim C21: within 1.7A with sigma
of 0.01 and sigma for terminal atoms of 0.02
C1 \\sim C2 \\sim C3 \\sim C4 \\sim C5 \\sim C6 \\sim C7 \\sim C8 \\sim C9
\\sim C10 \\sim C11 \\sim C12 \\sim C13 \\sim C14 \\sim C15 \\sim C23 \\sim C24
\\sim C25 \\sim C26 \\sim C27 \\sim C22 \\sim C39 \\sim C34 \\sim C35 \\sim C36
\\sim C37 \\sim C38 \\sim C19 \\sim C20 \\sim C21 \\sim C16 \\sim C17 \\sim C18
\\sim C32 \\sim C33 \\sim C28 \\sim C29 \\sim C30 \\sim C31 \\sim C40 \\sim C41
\\sim C42 \\sim C43 \\sim C44 \\sim C45 \\sim C46 \\sim C47: within 3.8A with
sigma of 0.01 and sigma for terminal atoms of 0.02
4. Others
 Sof(C19)=Sof(H19)=Sof(C20)=Sof(H20)=Sof(C21)=Sof(H21)=Sof(C16)=Sof(C17)=
 Sof(H17)=Sof(C18)=Sof(H18)=Sof(C32)=Sof(H32)=Sof(C33)=Sof(H33)=Sof(C28)=
 Sof(C29)=Sof(H29)=Sof(C30)=Sof(H30)=Sof(C31)=Sof(H31)=1-FVAR(1)
 Sof(C23)=Sof(C24)=Sof(H24)=Sof(C25)=Sof(H25)=Sof(C26)=Sof(H26)=Sof(C27)=
 Sof(H27)=Sof(C22)=Sof(H22)=Sof(C39)=Sof(H39)=Sof(C34)=Sof(C35)=Sof(H35)=
 Sof(C36)=Sof(H36)=Sof(C37)=Sof(H37)=Sof(C38)=Sof(H38)=FVAR(1)
5.a Secondary CH2 refined with riding coordinates:
 C40(H40A,H40B), C42(H42A,H42B), C44(H44A,H44B), C46(H46A,H46B)
5.b Aromatic/amide H refined with riding coordinates:
 C3(H3), C8(H8), C13(H13), C24(H24), C25(H25), C26(H26), C27(H27), C22(H22),
 C39(H39), C35(H35), C36(H36), C37(H37), C38(H38), C19(H19), C20(H20), C21(H21),
  C17(H17), C18(H18), C32(H32), C33(H33), C29(H29), C30(H30), C31(H31)
5.c Fitted hexagon refined as free rotating group:
 C23(C24,C25,C26,C27,C22), C39(C34,C35,C36,C37,C38), C19(C20,C21,C16,C17,C18),
 C32(C33,C28,C29,C30,C31)
5.d Idealised Me refined as rotating group:
 C1(H1A,H1B,H1C), C5(H5A,H5B,H5C), C6(H6A,H6B,H6C), C10(H10A,H10B,H10C),
 C11(H11A,H11B,H11C), C15(H15A,H15B,H15C), C41(H41A,H41B,H41C), C43(H43A,H43B,
 H43C), C45(H45A,H45B,H45C), C47(H47A,H47B,H47C)
;
_platon_squeeze_void_probe_radius 1.20
_olex2_submission_special_instructions 'No special instructions were received'

loop_
_space_group_symop_operation_xyz
'x, y, z'
'-x, y, -z+1/2'
'x+1/2, y+1/2, z'
'-x+1/2, y+1/2, -z+1/2'
'-x, -y, -z'
'x, -y, z-1/2'
'-x+1/2, -y+1/2, -z'
'x+1/2, -y+1/2, z-1/2'

loop_
_atom_site_label
_atom_site_type_symbol
_atom_site_fract_x
_atom_site_fract_y
_atom_site_fract_z
_atom_site_U_iso_or_equiv
_atom_site_adp_type
_atom_site_occupancy
_atom_site_site_symmetry_order
_atom_site_calc_flag
_atom_site_refinement_flags_posn
_atom_site_refinement_flags_adp
_atom_site_refinement_flags_occupancy
_atom_site_disorder_assembly
_atom_site_disorder_group
W1 W 0.65033(2) 0.60779(2) 0.47564(2) 0.04063(9) Uani 1 1 d . . . . .
Fe1 Fe 0.65748(3) 0.73763(4) 0.41657(4) 0.0520(2) Uani 1 1 d . . . . .
Fe2 Fe 0.65638(3) 0.73434(4) 0.54255(4) 0.0513(2) Uani 1 1 d . . . . .
Fe3 Fe 0.73374(3) 0.68801(4) 0.49478(4) 0.0470(2) Uani 1 1 d . . . . .
S1 S 0.59119(5) 0.69894(8) 0.46459(7) 0.0526(4) Uani 1 1 d . . . . .
S2 S 0.63782(9) 0.80941(13) 0.62291(11) 0.1021(7) Uani 1 1 d . . . . .
S3 S 0.63954(9) 0.81467(12) 0.32997(10) 0.0984(7) Uani 1 1 d . . . . .
S4 S 0.70114(5) 0.64012(8) 0.39573(6) 0.0491(3) Uani 1 1 d . . . . .
S5 S 0.69965(5) 0.63593(8) 0.57755(6) 0.0483(3) Uani 1 1 d . . . . .
N1 N 0.58698(16) 0.4804(2) 0.5180(2) 0.0496(11) Uani 1 1 d . . . . .
N2 N 0.60046(16) 0.5484(2) 0.53596(19) 0.0469(11) Uani 1 1 d . . . . .
N3 N 0.66709(18) 0.4425(2) 0.4806(2) 0.0510(11) Uani 1 1 d . . . . .
N4 N 0.69327(17) 0.5052(2) 0.4836(2) 0.0481(11) Uani 1 1 d . . . . .
N5 N 0.59585(16) 0.4784(2) 0.3976(2) 0.0502(11) Uani 1 1 d . . . . .
N6 N 0.60280(16) 0.5493(2) 0.3906(2) 0.0483(11) Uani 1 1 d . . . . .
N7 N 0.69960(18) 0.7788(3) 0.4895(2) 0.0595(13) Uani 1 1 d . . . . .
C1 C 0.5316(3) 0.3846(4) 0.5491(4) 0.088(2) Uani 1 1 d . U . . .
H1A H 0.520207 0.375270 0.502861 0.132 Uiso 1 1 calc GR . . . .
H1B H 0.503924 0.381978 0.573611 0.132 Uiso 1 1 calc GR . . . .
H1C H 0.556289 0.350647 0.566192 0.132 Uiso 1 1 calc GR . . . .
C2 C 0.5540(2) 0.4565(3) 0.5563(3) 0.0609(15) Uani 1 1 d . U . . .
C3 C 0.5456(2) 0.5091(4) 0.5995(3) 0.0664(16) Uani 1 1 d . U . . .
H3 H 0.524167 0.507555 0.631354 0.080 Uiso 1 1 calc R . . . .
C4 C 0.5752(2) 0.5644(3) 0.5864(3) 0.0571(14) Uani 1 1 d . U . . .
C5 C 0.5795(3) 0.6320(4) 0.6236(3) 0.0790(19) Uani 1 1 d . U . . .
H5A H 0.614007 0.642141 0.638512 0.118 Uiso 1 1 calc GR . . . .
H5B H 0.562019 0.628620 0.661329 0.118 Uiso 1 1 calc GR . . . .
H5C H 0.565120 0.668876 0.594738 0.118 Uiso 1 1 calc GR . . . .
C6 C 0.6817(3) 0.3144(4) 0.4907(4) 0.094(2) Uani 1 1 d . U . . .
H6A H 0.658638 0.309984 0.522092 0.141 Uiso 1 1 calc GR . . . .
H6B H 0.709716 0.284016 0.503516 0.141 Uiso 1 1 calc GR . . . .
H6C H 0.665442 0.301593 0.447085 0.141 Uiso 1 1 calc GR . . . .
C7 C 0.6994(3) 0.3881(3) 0.4897(3) 0.0649(15) Uani 1 1 d . U . . .
C8 C 0.7471(3) 0.4145(3) 0.4986(3) 0.0636(15) Uani 1 1 d . U . . .
H8 H 0.776693 0.389158 0.505983 0.076 Uiso 1 1 calc R . . . .
C9 C 0.7421(2) 0.4873(3) 0.4942(3) 0.0563(14) Uani 1 1 d . U . . .
C10 C 0.7859(2) 0.5353(3) 0.5006(3) 0.0663(16) Uani 1 1 d . U . . .
H10A H 0.784844 0.562295 0.460486 0.100 Uiso 1 1 calc GR . . . .
H10B H 0.816097 0.508343 0.507653 0.100 Uiso 1 1 calc GR . . . .
H10C H 0.784953 0.566174 0.537701 0.100 Uiso 1 1 calc GR . . . .
C11 C 0.5616(3) 0.3758(4) 0.3297(3) 0.082(2) Uani 1 1 d . U . . .
H11A H 0.592052 0.349638 0.332590 0.123 Uiso 1 1 calc GR . . . .
H11B H 0.542043 0.368490 0.286804 0.123 Uiso 1 1 calc GR . . . .
H11C H 0.543025 0.360285 0.363878 0.123 Uiso 1 1 calc GR . . . .
C12 C 0.5733(2) 0.4518(3) 0.3390(3) 0.0612(15) Uani 1 1 d . U . . .
C13 C 0.5652(2) 0.5061(4) 0.2948(3) 0.0649(15) Uani 1 1 d . U . . .
H13 H 0.550010 0.503144 0.250697 0.078 Uiso 1 1 calc R . . . .
C14 C 0.5837(2) 0.5658(3) 0.3271(3) 0.0570(14) Uani 1 1 d . U . . .
C15 C 0.5818(3) 0.6373(4) 0.2977(3) 0.0726(18) Uani 1 1 d . U . . .
H15A H 0.566186 0.668741 0.325319 0.109 Uiso 1 1 calc GR . . . .
H15B H 0.562835 0.636230 0.253851 0.109 Uiso 1 1 calc GR . . . .
H15C H 0.615057 0.653098 0.295113 0.109 Uiso 1 1 calc GR . . . .
B1 B 0.6103(3) 0.4423(4) 0.4638(3) 0.0558(17) Uani 1 1 d . . . . .
H1 H 0.597(2) 0.391(3) 0.459(3) 0.073(19) Uiso 1 1 d . . . . .
C23 C 0.6011(4) 0.8876(5) 0.3588(7) 0.150(3) Uani 0.643(4) 1 d . U P A 1
C24 C 0.5757(5) 0.9313(7) 0.3105(5) 0.161(4) Uani 0.643(4) 1 d G U P A 1
H24 H 0.577084 0.923026 0.265631 0.194 Uiso 0.643(4) 1 calc R . P A 1
C25 C 0.5481(4) 0.9873(6) 0.3293(6) 0.163(4) Uani 0.643(4) 1 d G U P A 1
H25 H 0.531161 1.016547 0.296975 0.196 Uiso 0.643(4) 1 calc R . P A 1
C26 C 0.5460(4) 0.9996(5) 0.3963(7) 0.164(4) Uani 0.643(4) 1 d G U P A 1
H26 H 0.527618 1.037107 0.408892 0.197 Uiso 0.643(4) 1 calc R . P A 1
C27 C 0.5714(5) 0.9559(7) 0.4446(5) 0.160(4) Uani 0.643(4) 1 d G U P A 1
H27 H 0.569998 0.964147 0.489466 0.192 Uiso 0.643(4) 1 calc R . P A 1
C22 C 0.5989(4) 0.8999(5) 0.4258(6) 0.157(4) Uani 0.643(4) 1 d G U P A 1
H22 H 0.615921 0.870626 0.458123 0.189 Uiso 0.643(4) 1 calc R . P A 1
C39 C 0.7225(3) 0.7612(5) 0.7038(3) 0.096(3) Uani 0.643(4) 1 d . U P A 1
H39 H 0.736978 0.759091 0.664997 0.115 Uiso 0.643(4) 1 calc R . P A 1
C34 C 0.6726(3) 0.7795(4) 0.7005(3) 0.098(2) Uani 0.643(4) 1 d G U P A 1
C35 C 0.6509(3) 0.7826(5) 0.7585(4) 0.108(2) Uani 0.643(4) 1 d G U P A 1
H35 H 0.617493 0.794900 0.756284 0.130 Uiso 0.643(4) 1 calc R . P A 1
C36 C 0.6792(4) 0.7675(5) 0.8196(3) 0.112(3) Uani 0.643(4) 1 d G U P A 1
H36 H 0.664733 0.769580 0.858404 0.135 Uiso 0.643(4) 1 calc R . P A 1
C37 C 0.7292(4) 0.7492(5) 0.8229(3) 0.105(3) Uani 0.643(4) 1 d G U P A 1
H37 H 0.748096 0.739017 0.863821 0.126 Uiso 0.643(4) 1 calc R . P A 1
C38 C 0.7508(3) 0.7460(5) 0.7649(4) 0.104(3) Uani 0.643(4) 1 d G U P A 1
H38 H 0.784219 0.733772 0.767119 0.125 Uiso 0.643(4) 1 calc R . P A 1
C19 C 0.7326(7) 0.7599(10) 0.1620(7) 0.108(4) Uani 0.357(4) 1 d D U P A -1
H19 H 0.750813 0.751945 0.127348 0.130 Uiso 0.357(4) 1 calc R . P A -1
C20 C 0.6825(7) 0.7784(8) 0.1482(6) 0.112(4) Uani 0.357(4) 1 d DG U P A -1
H20 H 0.667250 0.782836 0.104203 0.135 Uiso 0.357(4) 1 calc R . P A -1
C21 C 0.6553(5) 0.7903(8) 0.2000(8) 0.109(4) Uani 0.357(4) 1 d DG U P A -1
H21 H 0.621759 0.802669 0.190735 0.131 Uiso 0.357(4) 1 calc R . P A -1
C16 C 0.6781(7) 0.7837(8) 0.2657(7) 0.111(3) Uani 0.357(4) 1 d DG U P A -1
C17 C 0.7281(7) 0.7652(9) 0.2796(6) 0.104(4) Uani 0.357(4) 1 d DG U P A -1
H17 H 0.743393 0.760719 0.323559 0.124 Uiso 0.357(4) 1 calc R . P A -1
C18 C 0.7554(5) 0.7533(10) 0.2277(9) 0.105(3) Uani 0.357(4) 1 d DG U P A -1
H18 H 0.788886 0.740886 0.237028 0.126 Uiso 0.357(4) 1 calc R . P A -1
C32 C 0.5313(8) 0.8047(9) 0.7339(6) 0.124(3) Uani 0.357(4) 1 d . U P A -1
H32 H 0.529152 0.801709 0.779145 0.148 Uiso 0.357(4) 1 calc R . P A -1
C33 C 0.5778(6) 0.8084(9) 0.7127(8) 0.118(3) Uani 0.357(4) 1 d G U P A -1
H33 H 0.606666 0.807820 0.743813 0.142 Uiso 0.357(4) 1 calc R . P A -1
C28 C 0.5810(6) 0.8129(9) 0.6451(9) 0.114(3) Uani 0.357(4) 1 d G U P A -1
C29 C 0.5378(8) 0.8137(9) 0.5987(6) 0.121(3) Uani 0.357(4) 1 d G U P A -1
H29 H 0.540023 0.816743 0.553445 0.146 Uiso 0.357(4) 1 calc R . P A -1
C30 C 0.4914(6) 0.8101(9) 0.6198(8) 0.125(3) Uani 0.357(4) 1 d G U P A -1
H30 H 0.462508 0.810632 0.588775 0.150 Uiso 0.357(4) 1 calc R . P A -1
C31 C 0.4881(6) 0.8056(9) 0.6875(9) 0.125(3) Uani 0.357(4) 1 d G U P A -1
H31 H 0.457072 0.803115 0.701624 0.150 Uiso 0.357(4) 1 calc R . P A -1
N8 N 0.7580(2) 0.5046(3) 0.2445(2) 0.0643(14) Uani 1 1 d . . . . .
C40 C 0.7314(3) 0.4390(4) 0.2548(4) 0.0892(18) Uani 1 1 d . U . . .
H40A H 0.755815 0.402187 0.266336 0.107 Uiso 1 1 calc R . . . .
H40B H 0.711153 0.425935 0.213099 0.107 Uiso 1 1 calc R . . . .
C41 C 0.6978(3) 0.4433(5) 0.3091(4) 0.108(2) Uani 1 1 d . U . . .
H41A H 0.669220 0.471675 0.293727 0.161 Uiso 1 1 calc GR . . . .
H41B H 0.716106 0.463694 0.348554 0.161 Uiso 1 1 calc GR . . . .
H41C H 0.687081 0.397108 0.319088 0.161 Uiso 1 1 calc GR . . . .
C42 C 0.7907(3) 0.5281(4) 0.3074(4) 0.0954(19) Uani 1 1 d . U . . .
H42A H 0.769560 0.538880 0.340647 0.114 Uiso 1 1 calc R . . . .
H42B H 0.807512 0.570945 0.297900 0.114 Uiso 1 1 calc R . . . .
C43 C 0.8301(4) 0.4751(6) 0.3370(5) 0.133(3) Uani 1 1 d . U . . .
H43A H 0.856663 0.474011 0.310542 0.200 Uiso 1 1 calc GR . . . .
H43B H 0.815150 0.429593 0.337183 0.200 Uiso 1 1 calc GR . . . .
H43C H 0.843073 0.488506 0.381780 0.200 Uiso 1 1 calc GR . . . .
C44 C 0.7883(3) 0.4895(4) 0.1887(4) 0.0908(19) Uani 1 1 d . U . . .
H44A H 0.809453 0.449417 0.201626 0.109 Uiso 1 1 calc R . . . .
H44B H 0.765351 0.476319 0.149360 0.109 Uiso 1 1 calc R . . . .
C45 C 0.8201(4) 0.5472(5) 0.1704(5) 0.124(3) Uani 1 1 d . U . . .
H45A H 0.831400 0.536384 0.128889 0.185 Uiso 1 1 calc GR . . . .
H45B H 0.848362 0.552729 0.204566 0.185 Uiso 1 1 calc GR . . . .
H45C H 0.801168 0.589795 0.165870 0.185 Uiso 1 1 calc GR . . . .
C46 C 0.7232(3) 0.5647(4) 0.2255(4) 0.0925(18) Uani 1 1 d . U . . .
H46A H 0.742998 0.605201 0.217146 0.111 Uiso 1 1 calc R . . . .
H46B H 0.706503 0.575817 0.263334 0.111 Uiso 1 1 calc R . . . .
C47 C 0.6833(3) 0.5532(5) 0.1644(4) 0.113(3) Uani 1 1 d . U . . .
H47A H 0.699169 0.541198 0.126631 0.170 Uiso 1 1 calc GR . . . .
H47B H 0.664289 0.595374 0.155005 0.170 Uiso 1 1 calc GR . . . .
H47C H 0.661496 0.515953 0.173334 0.170 Uiso 1 1 calc GR . . . .

loop_
_atom_site_aniso_label
_atom_site_aniso_U_11
_atom_site_aniso_U_22
_atom_site_aniso_U_33
_atom_site_aniso_U_23
_atom_site_aniso_U_13
_atom_site_aniso_U_12
W1 0.04075(14) 0.04677(14) 0.03365(11) 0.00103(9) 0.00314(8) -0.01131(10)
Fe1 0.0527(5) 0.0542(5) 0.0475(4) 0.0088(4) 0.0021(4) -0.0111(4)
Fe2 0.0539(5) 0.0517(5) 0.0476(4) -0.0048(4) 0.0048(4) -0.0082(4)
Fe3 0.0448(5) 0.0499(5) 0.0451(4) 0.0010(3) 0.0025(3) -0.0135(4)
S1 0.0457(8) 0.0554(9) 0.0550(8) 0.0026(6) 0.0025(6) -0.0063(7)
S2 0.1002(16) 0.1149(18) 0.0917(14) -0.0481(13) 0.0161(12) 0.0079(13)
S3 0.1161(18) 0.0899(15) 0.0863(13) 0.0416(11) 0.0055(12) -0.0032(13)
S4 0.0520(9) 0.0575(9) 0.0386(6) 0.0014(6) 0.0095(6) -0.0137(7)
S5 0.0518(9) 0.0559(9) 0.0354(6) -0.0007(6) -0.0001(6) -0.0104(7)
N1 0.042(3) 0.060(3) 0.046(2) 0.009(2) 0.005(2) -0.016(2)
N2 0.051(3) 0.049(3) 0.041(2) 0.002(2) 0.011(2) -0.015(2)
N3 0.054(3) 0.047(3) 0.051(3) 0.001(2) 0.006(2) -0.005(2)
N4 0.046(3) 0.053(3) 0.045(2) 0.004(2) 0.005(2) -0.007(2)
N5 0.048(3) 0.054(3) 0.047(2) -0.010(2) 0.004(2) -0.020(2)
N6 0.045(3) 0.056(3) 0.042(2) -0.005(2) -0.001(2) -0.012(2)
N7 0.058(3) 0.062(3) 0.056(3) 0.000(2) 0.002(2) -0.026(3)
C1 0.086(5) 0.095(5) 0.083(4) 0.014(4) 0.014(4) -0.046(4)
C2 0.054(3) 0.076(4) 0.053(3) 0.014(3) 0.004(3) -0.022(3)
C3 0.060(3) 0.088(4) 0.054(3) 0.009(3) 0.017(3) -0.018(3)
C4 0.052(3) 0.072(4) 0.050(3) 0.005(3) 0.016(2) -0.013(3)
C5 0.087(5) 0.088(4) 0.069(4) -0.008(3) 0.037(3) -0.015(4)
C6 0.092(5) 0.061(4) 0.126(6) 0.005(4) 0.008(4) 0.000(4)
C7 0.070(4) 0.056(3) 0.069(3) 0.005(3) 0.010(3) -0.001(3)
C8 0.058(3) 0.060(3) 0.072(3) 0.004(3) 0.009(3) 0.008(3)
C9 0.050(3) 0.061(3) 0.057(3) 0.004(3) 0.009(3) -0.002(3)
C10 0.052(4) 0.076(4) 0.070(4) 0.002(3) 0.007(3) -0.003(3)
C11 0.086(5) 0.081(5) 0.077(4) -0.025(4) 0.000(4) -0.031(4)
C12 0.052(3) 0.075(4) 0.055(3) -0.014(3) 0.004(3) -0.022(3)
C13 0.058(3) 0.086(4) 0.046(3) -0.006(3) -0.007(3) -0.018(3)
C14 0.055(3) 0.070(4) 0.042(3) -0.002(3) -0.005(2) -0.013(3)
C15 0.076(4) 0.084(4) 0.051(3) 0.007(3) -0.013(3) -0.011(4)
B1 0.057(4) 0.054(4) 0.056(4) -0.004(3) 0.007(3) -0.017(3)
C23 0.158(7) 0.099(6) 0.177(7) 0.004(6) -0.029(7) 0.011(5)
C24 0.168(8) 0.106(6) 0.192(8) 0.001(6) -0.032(7) 0.014(6)
C25 0.169(8) 0.109(6) 0.195(8) 0.000(6) -0.031(7) 0.017(6)
C26 0.170(8) 0.111(6) 0.195(8) -0.004(6) -0.031(7) 0.015(6)
C27 0.162(8) 0.105(6) 0.195(8) -0.005(6) -0.029(7) 0.017(6)
C22 0.163(8) 0.101(6) 0.190(8) -0.002(6) -0.031(7) 0.012(5)
C39 0.142(6) 0.076(5) 0.075(4) -0.012(4) 0.036(5) -0.036(5)
C34 0.142(6) 0.081(4) 0.080(4) -0.014(4) 0.040(4) -0.031(5)
C35 0.147(6) 0.092(4) 0.091(4) -0.012(4) 0.039(4) -0.027(4)
C36 0.156(6) 0.099(5) 0.089(4) -0.010(4) 0.042(5) -0.023(5)
C37 0.147(6) 0.089(5) 0.080(4) -0.009(4) 0.023(5) -0.026(5)
C38 0.148(6) 0.085(5) 0.083(5) -0.012(4) 0.033(5) -0.029(5)
C19 0.143(8) 0.088(7) 0.095(7) 0.002(6) 0.021(7) -0.004(7)
C20 0.147(8) 0.091(7) 0.098(7) 0.000(6) 0.017(7) -0.003(7)
C21 0.144(8) 0.088(7) 0.094(7) 0.003(6) 0.017(7) -0.001(7)
C16 0.142(7) 0.085(6) 0.102(6) 0.006(6) 0.009(6) -0.002(6)
C17 0.139(8) 0.082(7) 0.091(7) 0.004(6) 0.021(7) -0.006(7)
C18 0.136(7) 0.085(6) 0.094(6) 0.001(6) 0.016(6) -0.003(6)
C32 0.155(7) 0.108(6) 0.115(6) -0.008(5) 0.041(6) -0.021(6)
C33 0.153(6) 0.103(5) 0.107(5) -0.009(5) 0.043(5) -0.023(5)
C28 0.148(6) 0.098(5) 0.103(5) -0.010(5) 0.043(5) -0.024(5)
C29 0.150(7) 0.107(6) 0.115(6) -0.006(6) 0.045(6) -0.020(6)
C30 0.153(7) 0.108(6) 0.120(6) -0.007(6) 0.045(6) -0.019(6)
C31 0.153(7) 0.108(6) 0.121(6) -0.008(6) 0.042(6) -0.021(6)
N8 0.080(4) 0.055(3) 0.058(3) -0.020(2) 0.011(3) 0.001(3)
C40 0.097(4) 0.087(4) 0.086(4) -0.006(3) 0.020(3) 0.000(4)
C41 0.104(5) 0.122(5) 0.101(5) 0.013(4) 0.028(4) -0.002(5)
C42 0.106(4) 0.099(4) 0.079(4) -0.023(3) 0.006(3) 0.006(4)
C43 0.118(6) 0.151(7) 0.123(6) -0.014(5) -0.005(5) 0.035(6)
C44 0.098(4) 0.098(4) 0.079(4) -0.021(3) 0.022(3) -0.011(4)
C45 0.118(6) 0.141(6) 0.113(5) -0.009(5) 0.021(5) -0.027(5)
C46 0.110(4) 0.085(4) 0.081(4) -0.008(3) 0.009(3) 0.002(4)
C47 0.122(6) 0.132(6) 0.081(5) -0.001(5) -0.001(5) 0.010(5)

loop_
_atom_type_symbol
_atom_type_description
_atom_type_scat_dispersion_real
_atom_type_scat_dispersion_imag
_atom_type_scat_source
C C 0.0033 0.0016 'International Tables Vol C Tables 4.2.6.8 and 6.1.1.4'
H H 0.0000 0.0000 'International Tables Vol C Tables 4.2.6.8 and 6.1.1.4'
B B 0.0013 0.0007 'International Tables Vol C Tables 4.2.6.8 and 6.1.1.4'
Fe Fe 0.3463 0.8444 'International Tables Vol C Tables 4.2.6.8 and 6.1.1.4'
N N 0.0061 0.0033 'International Tables Vol C Tables 4.2.6.8 and 6.1.1.4'
S S 0.1246 0.1234 'International Tables Vol C Tables 4.2.6.8 and 6.1.1.4'
W W -0.8490 6.8722 'International Tables Vol C Tables 4.2.6.8 and 6.1.1.4'

loop_
_geom_angle_atom_site_label_1
_geom_angle_atom_site_label_2
_geom_angle_atom_site_label_3
_geom_angle
_geom_angle_site_symmetry_1
_geom_angle_site_symmetry_3
_geom_angle_publ_flag
Fe2 W1 Fe1 55.04(3) . . ?
Fe3 W1 Fe1 56.37(2) . . ?
Fe3 W1 Fe2 56.46(3) . . ?
S1 W1 Fe1 52.20(4) . . ?
S1 W1 Fe2 52.42(4) . . ?
S1 W1 Fe3 97.83(4) . . ?
S1 W1 S4 101.45(5) . . ?
S4 W1 Fe1 51.97(4) . . ?
S4 W1 Fe2 96.30(4) . . ?
S4 W1 Fe3 52.52(4) . . ?
S5 W1 Fe1 96.21(4) . . ?
S5 W1 Fe2 51.99(4) . . ?
S5 W1 Fe3 52.51(4) . . ?
S5 W1 S1 101.82(5) . . ?
S5 W1 S4 103.33(5) . . ?
N2 W1 Fe1 140.27(12) . . ?
N2 W1 Fe2 99.83(11) . . ?
N2 W1 Fe3 139.42(11) . . ?
N2 W1 S1 88.31(12) . . ?
N2 W1 S4 163.87(12) . . ?
N2 W1 S5 86.94(11) . . ?
N2 W1 N4 82.46(16) . . ?
N2 W1 N6 81.22(15) . . ?
N4 W1 Fe1 137.25(11) . . ?
N4 W1 Fe2 136.62(11) . . ?
N4 W1 Fe3 94.06(11) . . ?
N4 W1 S1 168.11(12) . . ?
N4 W1 S4 86.00(11) . . ?
N4 W1 S5 85.22(11) . . ?
N4 W1 N6 81.79(16) . . ?
N6 W1 Fe1 100.30(11) . . ?
N6 W1 Fe2 141.58(12) . . ?
N6 W1 Fe3 138.54(11) . . ?
N6 W1 S1 89.43(12) . . ?
N6 W1 S4 86.02(11) . . ?
N6 W1 S5 163.43(12) . . ?
Fe2 Fe1 W1 62.31(2) . . ?
Fe2 Fe1 Fe3 60.38(3) . . ?
Fe3 Fe1 W1 60.57(2) . . ?
S1 Fe1 W1 54.42(4) . . ?
S1 Fe1 Fe2 56.08(4) . . ?
S1 Fe1 Fe3 103.06(5) . . ?
S1 Fe1 S3 116.31(8) . . ?
S3 Fe1 W1 152.42(7) . . ?
S3 Fe1 Fe2 138.52(8) . . ?
S3 Fe1 Fe3 139.92(7) . . ?
S4 Fe1 W1 54.56(4) . . ?
S4 Fe1 Fe2 104.34(5) . . ?
S4 Fe1 Fe3 54.96(4) . . ?
S4 Fe1 S1 106.01(6) . . ?
S4 Fe1 S3 116.17(8) . . ?
N7 Fe1 W1 96.10(15) . . ?
N7 Fe1 Fe2 47.73(14) . . ?
N7 Fe1 Fe3 48.86(16) . . ?
N7 Fe1 S1 102.78(15) . . ?
N7 Fe1 S3 111.48(16) . . ?
N7 Fe1 S4 102.38(17) . . ?
Fe1 Fe2 W1 62.64(3) . . ?
Fe1 Fe2 Fe3 60.40(3) . . ?
Fe3 Fe2 W1 60.69(2) . . ?
S1 Fe2 W1 54.52(4) . . ?
S1 Fe2 Fe1 55.94(4) . . ?
S1 Fe2 Fe3 102.97(5) . . ?
S2 Fe2 W1 153.72(8) . . ?
S2 Fe2 Fe1 137.17(8) . . ?
S2 Fe2 Fe3 139.22(7) . . ?
S2 Fe2 S1 116.74(8) . . ?
S5 Fe2 W1 54.57(4) . . ?
S5 Fe2 Fe1 104.50(5) . . ?
S5 Fe2 Fe3 54.96(4) . . ?
S5 Fe2 S1 106.28(6) . . ?
S5 Fe2 S2 117.06(8) . . ?
N7 Fe2 W1 96.30(15) . . ?
N7 Fe2 Fe1 47.64(13) . . ?
N7 Fe2 Fe3 48.86(16) . . ?
N7 Fe2 S1 102.55(14) . . ?
N7 Fe2 S2 109.98(17) . . ?
N7 Fe2 S5 102.35(17) . . ?
Fe1 Fe3 W1 63.06(3) . . ?
Fe2 Fe3 W1 62.86(3) . . ?
Fe2 Fe3 Fe1 59.21(3) . . ?
Fe3 Fe3 W1 144.65(5) 7_666 . ?
Fe3 Fe3 Fe1 86.83(4) 7_666 . ?
Fe3 Fe3 Fe2 86.53(4) 7_666 . ?
S4 Fe3 W1 55.71(4) . . ?
S4 Fe3 Fe1 55.51(5) . . ?
S4 Fe3 Fe2 103.81(5) . . ?
S4 Fe3 Fe3 122.61(6) . 7_666 ?
S5 Fe3 W1 55.57(4) . . ?
S5 Fe3 Fe1 103.85(5) . . ?
S5 Fe3 Fe2 55.38(5) . . ?
S5 Fe3 Fe3 121.74(6) . 7_666 ?
S5 Fe3 S4 109.38(6) . . ?
N7 Fe3 W1 96.67(13) . . ?
N7 Fe3 W1 165.10(16) 7_666 . ?
N7 Fe3 Fe1 129.34(15) 7_666 . ?
N7 Fe3 Fe1 46.85(13) . . ?
N7 Fe3 Fe2 128.72(16) 7_666 . ?
N7 Fe3 Fe2 46.95(14) . . ?
N7 Fe3 Fe3 47.98(13) . 7_666 ?
N7 Fe3 Fe3 50.23(16) 7_666 7_666 ?
N7 Fe3 S4 100.95(14) . . ?
N7 Fe3 S4 121.43(15) 7_666 . ?
N7 Fe3 S5 100.89(14) . . ?
N7 Fe3 S5 120.35(14) 7_666 . ?
N7 Fe3 N7 98.2(2) 7_666 . ?
Fe1 S1 W1 73.38(5) . . ?
Fe1 S1 Fe2 67.98(5) . . ?
Fe2 S1 W1 73.06(5) . . ?
C34 S2 Fe2 106.4(3) . . ?
C28 S2 Fe2 121.8(6) . . ?
C28 S2 C34 99.2(7) . . ?
C23 S3 Fe1 107.6(4) . . ?
C16 S3 Fe1 104.6(5) . . ?
C16 S3 C23 146.8(7) . . ?
Fe1 S4 W1 73.47(5) . . ?
Fe3 S4 W1 71.76(4) . . ?
Fe3 S4 Fe1 69.53(5) . . ?
Fe2 S5 W1 73.44(4) . . ?
Fe3 S5 W1 71.93(4) . . ?
Fe3 S5 Fe2 69.66(5) . . ?
N2 N1 B1 121.0(4) . . ?
C2 N1 N2 109.8(5) . . ?
C2 N1 B1 129.1(5) . . ?
N1 N2 W1 119.0(3) . . ?
C4 N2 W1 135.1(4) . . ?
C4 N2 N1 105.6(4) . . ?
N4 N3 B1 120.2(5) . . ?
C7 N3 N4 110.0(5) . . ?
C7 N3 B1 129.6(5) . . ?
N3 N4 W1 119.2(3) . . ?
C9 N4 W1 135.0(4) . . ?
C9 N4 N3 105.7(4) . . ?
N6 N5 B1 121.3(4) . . ?
C12 N5 N6 109.2(5) . . ?
C12 N5 B1 129.3(5) . . ?
N5 N6 W1 118.2(3) . . ?
C14 N6 W1 134.3(4) . . ?
C14 N6 N5 106.7(4) . . ?
Fe1 N7 Fe2 84.63(18) . . ?
Fe1 N7 Fe3 84.29(19) . . ?
Fe2 N7 Fe3 84.19(19) . . ?
Fe3 N7 Fe1 135.8(3) 7_666 . ?
Fe3 N7 Fe2 134.8(3) 7_666 . ?
Fe3 N7 Fe3 81.8(2) 7_666 . ?
N1 C2 C1 123.2(6) . . ?
N1 C2 C3 107.8(5) . . ?
C3 C2 C1 129.0(6) . . ?
C2 C3 C4 106.4(5) . . ?
N2 C4 C3 110.4(6) . . ?
N2 C4 C5 124.8(5) . . ?
C3 C4 C5 124.9(5) . . ?
N3 C7 C6 121.8(6) . . ?
N3 C7 C8 108.1(6) . . ?
C8 C7 C6 130.1(7) . . ?
C7 C8 C9 106.0(6) . . ?
N4 C9 C8 110.2(5) . . ?
N4 C9 C10 127.3(6) . . ?
C8 C9 C10 122.5(6) . . ?
N5 C12 C11 122.4(6) . . ?
N5 C12 C13 107.3(5) . . ?
C13 C12 C11 130.2(5) . . ?
C12 C13 C14 107.8(5) . . ?
N6 C14 C13 108.9(5) . . ?
N6 C14 C15 125.5(5) . . ?
C13 C14 C15 125.7(5) . . ?
N3 B1 N1 110.3(5) . . ?
N5 B1 N1 109.9(5) . . ?
N5 B1 N3 108.5(5) . . ?
C24 C23 S3 117.7(8) . . ?
C24 C23 C22 120.0 . . ?
C22 C23 S3 122.2(8) . . ?
C23 C24 C25 120.0 . . ?
C26 C25 C24 120.0 . . ?
C25 C26 C27 120.0 . . ?
C26 C27 C22 120.0 . . ?
C27 C22 C23 120.0 . . ?
C34 C39 C38 120.0 . . ?
C39 C34 S2 120.0(5) . . ?
C39 C34 C35 120.0 . . ?
C35 C34 S2 119.6(5) . . ?
C36 C35 C34 120.0 . . ?
C37 C36 C35 120.0 . . ?
C36 C37 C38 120.0 . . ?
C37 C38 C39 120.0 . . ?
C20 C19 C18 120.0 . . ?
C19 C20 C21 120.0 . . ?
C16 C21 C20 120.0 . . ?
C21 C16 S3 115.0(10) . . ?
C21 C16 C17 120.0 . . ?
C17 C16 S3 124.4(10) . . ?
C18 C17 C16 120.0 . . ?
C17 C18 C19 120.0 . . ?
C33 C32 C31 120.0 . . ?
C28 C33 C32 120.0 . . ?
C33 C28 S2 117.4(12) . . ?
C33 C28 C29 120.0 . . ?
C29 C28 S2 122.4(12) . . ?
C30 C29 C28 120.0 . . ?
C31 C30 C29 120.0 . . ?
C30 C31 C32 120.0 . . ?
C40 N8 C42 111.8(6) . . ?
C40 N8 C44 105.7(5) . . ?
C40 N8 C46 112.7(6) . . ?
C42 N8 C44 111.8(6) . . ?
C46 N8 C42 104.9(5) . . ?
C46 N8 C44 110.0(6) . . ?
N8 C40 C41 114.2(6) . . ?
N8 C42 C43 115.1(7) . . ?
C45 C44 N8 116.3(7) . . ?
N8 C46 C47 116.0(6) . . ?

loop_
_geom_bond_atom_site_label_1
_geom_bond_atom_site_label_2
_geom_bond_distance
_geom_bond_site_symmetry_2
_geom_bond_publ_flag
W1 Fe1 2.7754(9) . ?
W1 Fe2 2.7671(9) . ?
W1 Fe3 2.7114(8) . ?
W1 S1 2.3555(16) . ?
W1 S4 2.3586(13) . ?
W1 S5 2.3524(13) . ?
W1 N2 2.258(4) . ?
W1 N4 2.274(5) . ?
W1 N6 2.286(4) . ?
Fe1 Fe2 2.5611(11) . ?
Fe1 Fe3 2.5923(11) . ?
Fe1 S1 2.2887(17) . ?
Fe1 S3 2.2890(19) . ?
Fe1 S4 2.2805(18) . ?
Fe1 N7 1.901(4) . ?
Fe2 Fe3 2.5917(12) . ?
Fe2 S1 2.2925(16) . ?
Fe2 S2 2.283(2) . ?
Fe2 S5 2.2745(17) . ?
Fe2 N7 1.904(5) . ?
Fe3 Fe3 2.5265(15) 7_666 ?
Fe3 S4 2.2656(15) . ?
Fe3 S5 2.2629(15) . ?
Fe3 N7 1.962(5) . ?
Fe3 N7 1.897(5) 7_666 ?
S2 C34 1.804(7) . ?
S2 C28 1.667(14) . ?
S3 C23 1.884(9) . ?
S3 C16 1.882(13) . ?
N1 N2 1.384(6) . ?
N1 C2 1.348(7) . ?
N1 B1 1.530(8) . ?
N2 C4 1.348(7) . ?
N3 N4 1.389(6) . ?
N3 C7 1.354(8) . ?
N3 B1 1.527(9) . ?
N4 C9 1.351(7) . ?
N5 N6 1.379(6) . ?
N5 C12 1.354(7) . ?
N5 B1 1.509(8) . ?
N6 C14 1.353(6) . ?
C1 C2 1.500(9) . ?
C2 C3 1.375(9) . ?
C3 C4 1.377(8) . ?
C4 C5 1.493(9) . ?
C6 C7 1.488(9) . ?
C7 C8 1.376(9) . ?
C8 C9 1.401(8) . ?
C9 C10 1.491(8) . ?
C11 C12 1.494(9) . ?
C12 C13 1.368(9) . ?
C13 C14 1.373(8) . ?
C14 C15 1.490(9) . ?
C23 C24 1.3900 . ?
C23 C22 1.3900 . ?
C24 C25 1.3900 . ?
C25 C26 1.3900 . ?
C26 C27 1.3900 . ?
C27 C22 1.3900 . ?
C39 C34 1.3900 . ?
C39 C38 1.3900 . ?
C34 C35 1.3900 . ?
C35 C36 1.3900 . ?
C36 C37 1.3900 . ?
C37 C38 1.3900 . ?
C19 C20 1.3900 . ?
C19 C18 1.3900 . ?
C20 C21 1.3900 . ?
C21 C16 1.3900 . ?
C16 C17 1.3900 . ?
C17 C18 1.3900 . ?
C32 C33 1.3900 . ?
C32 C31 1.3900 . ?
C33 C28 1.3900 . ?
C28 C29 1.3900 . ?
C29 C30 1.3900 . ?
C30 C31 1.3900 . ?
N8 C40 1.477(9) . ?
N8 C42 1.510(8) . ?
N8 C44 1.519(8) . ?
N8 C46 1.500(9) . ?
C40 C41 1.532(10) . ?
C42 C43 1.527(11) . ?
C44 C45 1.481(11) . ?
C46 C47 1.537(10) . ?

loop_
_platon_squeeze_void_nr
_platon_squeeze_void_average_x
_platon_squeeze_void_average_y
_platon_squeeze_void_average_z
_platon_squeeze_void_volume
_platon_squeeze_void_count_electrons
_platon_squeeze_void_content
1 0.500 -0.144 0.250 319 41 ' '
2 0.500 0.144 0.750 317 41 ' '
3 0.000 0.356 0.250 319 41 ' '
4 0.000 0.644 0.750 317 41 ' '
